data_4100085
_journal_name_full 'Journal of the American Chemical Society'
_journal_paper_doi 10.1021/ja043415j
_journal_year 2005
_chemical_formula_moiety 'C48 H120 Cl4 Li2 N4 O6 Pr2 Si8 '
_chemical_formula_sum 'C48 H120 Cl4 Li2 N4 O6 Pr2 Si8'
_chemical_formula_weight 1511.70
_space_group_IT_number 2
_space_group_name_Hall '-P 1'
_space_group_name_H-M_alt 'P -1'
_symmetry_cell_setting triclinic
_symmetry_Int_Tables_number 2
_symmetry_space_group_name_Hall '-P 1'
_symmetry_space_group_name_H-M 'P -1'
_cell_angle_alpha 101.450(3)
_cell_angle_beta 106.858(2)
_cell_angle_gamma 114.631(2)
_cell_formula_units_Z 1
_cell_length_a 12.201(3)
_cell_length_b 13.088(3)
_cell_length_c 15.082(3)
_cell_measurement_temperature 193.1
_cell_volume 1948.8(8)
_cod_original_formula_sum 'C48 H120 Cl4 Li2 N4 O6 Pr2 Si8 '
_cod_database_code 4100085

loop_
_symmetry_equiv_pos_site_id
_symmetry_equiv_pos_as_xyz
1 +X,+Y,+Z
2 -X,-Y,-Z

loop_
_atom_site_label
_atom_site_type_symbol
_atom_site_fract_x
_atom_site_fract_y
_atom_site_fract_z
_atom_site_U_iso_or_equiv
_atom_site_adp_type
_atom_site_occupancy
_atom_site_symmetry_multiplicity
_atom_site_calc_flag
_atom_site_refinement_flags
_atom_site_disorder_assembly
_atom_site_disorder_group
Pr(1) Pr 0.63765(2) 0.12102(2) 0.164320(10) 0.02334(5) Uani 1.00 1 d . . .
Cl(1) Cl 0.77412(11) 0.04353(10) 0.29071(8) 0.0451(3) Uani 1.00 1 d . . .
Cl(2) Cl 0.44126(10) 0.09634(9) -0.01252(7) 0.0348(2) Uani 1.00 1 d . . .
Si(1) Si 0.65055(11) 0.25422(11) 0.39588(8) 0.0371(3) Uani 1.00 1 d . . .
Si(2) Si 0.38066(11) 0.06240(11) 0.23893(8) 0.0355(3) Uani 1.00 1 d . . .
Si(3) Si 0.77153(12) 0.40301(10) 0.14348(8) 0.0356(3) Uani 1.00 1 d . . .
Si(4) Si 0.94894(10) 0.29973(11) 0.16374(8) 0.0351(3) Uani 1.00 1 d . . .
O(1) O 0.5707(4) -0.2514(3) 0.2760(3) 0.0633(12) Uani 1.00 1 d . . .
O(2) O 0.8571(4) -0.1396(3) 0.4194(2) 0.0533(11) Uani 1.00 1 d . . .
O(3) O 0.7919(3) -0.2133(3) 0.1956(2) 0.0445(9) Uani 1.00 1 d . . .
N(1) N 0.5480(3) 0.1532(3) 0.2765(2) 0.0306(8) Uani 1.00 1 d . . .
N(2) N 0.8006(3) 0.2882(3) 0.1566(2) 0.0299(8) Uani 1.00 1 d . . .
C(1) C 0.8208(5) 0.3552(5) 0.4070(3) 0.0508(12) Uani 1.00 1 d . . .
C(2) C 0.6767(6) 0.1807(6) 0.4881(3) 0.061(2) Uani 1.00 1 d . . .
C(3) C 0.5911(6) 0.3574(5) 0.4392(4) 0.063(2) Uani 1.00 1 d . . .
C(4) C 0.3331(5) 0.0156(5) 0.3383(4) 0.061(2) Uani 1.00 1 d . . .
C(5) C 0.2864(5) 0.1356(6) 0.1918(5) 0.067(2) Uani 1.00 1 d . . .
C(6) C 0.3179(6) -0.0823(5) 0.1369(4) 0.061(2) Uani 1.00 1 d . . .
C(7) C 0.9173(6) 0.5575(4) 0.2265(4) 0.061(2) Uani 1.00 1 d . . .
C(8) C 0.6320(5) 0.3943(4) 0.1770(4) 0.048(1) Uani 1.00 1 d . . .
C(9) C 0.7227(6) 0.3991(5) 0.0127(4) 0.053(2) Uani 1.00 1 d . . .
C(10) C 1.0127(5) 0.3712(5) 0.0796(3) 0.0496(13) Uani 1.00 1 d . . .
C(11) C 1.0830(5) 0.3896(6) 0.2937(4) 0.060(2) Uani 1.00 1 d . . .
C(12) C 0.9312(5) 0.1465(5) 0.1266(5) 0.056(2) Uani 1.00 1 d . . .
C(13) C 0.9173(8) -0.2123(7) 0.4277(5) 0.084(3) Uani 1.00 1 d . . .
C(14) C 0.8683(9) -0.2832(8) 0.4842(6) 0.097(3) Uani 1.00 1 d . . .
C(15) C 0.8143(9) -0.2211(8) 0.5366(6) 0.104(3) Uani 1.00 1 d . . .
C(16) C 0.8349(7) -0.1151(6) 0.5077(4) 0.070(2) Uani 1.00 1 d . . .
C(17) C 0.4847(7) -0.2190(7) 0.3052(7) 0.096(3) Uani 1.00 1 d . . .
C(18) C 0.3588(7) -0.3317(8) 0.2728(6) 0.099(3) Uani 1.00 1 d . . .
C(19) C 0.4018(8) -0.4240(7) 0.2730(6) 0.102(3) Uani 1.00 1 d . . .
C(20) C 0.5152(6) -0.3791(5) 0.2480(6) 0.072(2) Uani 1.00 1 d . . .
C(21) C 0.6935(5) -0.2898(5) 0.0940(4) 0.052(1) Uani 1.00 1 d . . .
C(22) C 0.7660(8) -0.2606(9) 0.0294(5) 0.102(3) Uani 1.00 1 d . . .
C(23) C 0.9005(11) -0.1829(11) 0.0915(8) 0.138(4) Uiso 1.00 1 d . . .
C(24) C 0.9183(5) -0.1423(5) 0.1943(4) 0.059(2) Uani 1.00 1 d . . .
Li(1) Li 0.7475(8) -0.1422(7) 0.2952(6) 0.042(2) Uani 1.00 1 d . . .
H(1) H 0.8739 0.3195 0.4232 0.052 Uiso 1.00 1 c R . .
H(2) H 0.8598 0.4315 0.4580 0.052 Uiso 1.00 1 c R . .
H(3) H 0.8146 0.3653 0.3454 0.052 Uiso 1.00 1 c R . .
H(4) H 0.6109 0.1649 0.5133 0.070 Uiso 1.00 1 c R . .
H(5) H 0.7622 0.2330 0.5414 0.070 Uiso 1.00 1 c R . .
H(6) H 0.6702 0.1068 0.4560 0.070 Uiso 1.00 1 c R . .
H(7) H 0.6277 0.4273 0.4232 0.071 Uiso 1.00 1 c R . .
H(8) H 0.6187 0.3807 0.5092 0.071 Uiso 1.00 1 c R . .
H(9) H 0.4970 0.3164 0.4066 0.071 Uiso 1.00 1 c R . .
H(10) H 0.3319 -0.0580 0.3359 0.071 Uiso 1.00 1 c R . .
H(11) H 0.2475 0.0044 0.3272 0.071 Uiso 1.00 1 c R . .
H(12) H 0.3957 0.0765 0.4019 0.071 Uiso 1.00 1 c R . .
H(13) H 0.2792 0.1804 0.2455 0.087 Uiso 1.00 1 c R . .
H(14) H 0.2002 0.0754 0.1425 0.087 Uiso 1.00 1 c R . .
H(15) H 0.3321 0.1886 0.1637 0.087 Uiso 1.00 1 c R . .
H(16) H 0.2911 -0.0736 0.0745 0.065 Uiso 1.00 1 c R . .
H(17) H 0.2445 -0.1456 0.1393 0.065 Uiso 1.00 1 c R . .
H(18) H 0.3866 -0.1012 0.1451 0.065 Uiso 1.00 1 c R . .
H(19) H 0.9126 0.5815 0.2884 0.068 Uiso 1.00 1 c R . .
H(20) H 0.9162 0.6136 0.1953 0.068 Uiso 1.00 1 c R . .
H(21) H 0.9970 0.5555 0.2376 0.068 Uiso 1.00 1 c R . .
H(22) H 0.5504 0.3462 0.1192 0.066 Uiso 1.00 1 c R . .
H(23) H 0.6460 0.4733 0.2024 0.066 Uiso 1.00 1 c R . .
H(24) H 0.6288 0.3589 0.2261 0.066 Uiso 1.00 1 c R . .
H(25) H 0.8002 0.4458 0.0043 0.071 Uiso 1.00 1 c R . .
H(26) H 0.6657 0.4316 0.0000 0.071 Uiso 1.00 1 c R . .
H(27) H 0.6777 0.3180 -0.0325 0.071 Uiso 1.00 1 c R . .
H(28) H 0.9792 0.3104 0.0168 0.057 Uiso 1.00 1 c R . .
H(29) H 1.1069 0.4122 0.1087 0.057 Uiso 1.00 1 c R . .
H(30) H 0.9842 0.4273 0.0708 0.057 Uiso 1.00 1 c R . .
H(31) H 1.1277 0.4724 0.3020 0.067 Uiso 1.00 1 c R . .
H(32) H 1.1443 0.3615 0.3045 0.067 Uiso 1.00 1 c R . .
H(33) H 1.0446 0.3804 0.3402 0.067 Uiso 1.00 1 c R . .
H(34) H 0.9508 0.1261 0.1840 0.078 Uiso 1.00 1 c R . .
H(35) H 0.9909 0.1473 0.0977 0.078 Uiso 1.00 1 c R . .
H(36) H 0.8427 0.0886 0.0797 0.078 Uiso 1.00 1 c R . .
H(37) H 0.8936 -0.2645 0.3633 0.130 Uiso 1.00 1 c R . .
H(38) H 1.0111 -0.1624 0.4609 0.130 Uiso 1.00 1 c R . .
H(39) H 0.8004 -0.3634 0.4412 0.127 Uiso 1.00 1 c R . .
H(40) H 0.9387 -0.2850 0.5306 0.127 Uiso 1.00 1 c R . .
H(41) H 0.7225 -0.2739 0.5172 0.133 Uiso 1.00 1 c R . .
H(42) H 0.8608 -0.1955 0.6066 0.133 Uiso 1.00 1 c R . .
H(43) H 0.9099 -0.0432 0.5590 0.089 Uiso 1.00 1 c R . .
H(44) H 0.7585 -0.1071 0.4944 0.089 Uiso 1.00 1 c R . .
H(45) H 0.5231 -0.1794 0.3754 0.124 Uiso 1.00 1 c R . .
H(46) H 0.4701 -0.1667 0.2739 0.123 Uiso 1.00 1 c R . .
H(47) H 0.3195 -0.3270 0.3182 0.103 Uiso 1.00 1 c R . .
H(48) H 0.2981 -0.3495 0.2080 0.103 Uiso 1.00 1 c R . .
H(49) H 0.4270 -0.4292 0.3370 0.111 Uiso 1.00 1 c R . .
H(50) H 0.3323 -0.5011 0.2250 0.111 Uiso 1.00 1 c R . .
H(51) H 0.4872 -0.4159 0.1785 0.087 Uiso 1.00 1 c R . .
H(52) H 0.5789 -0.3968 0.2836 0.087 Uiso 1.00 1 c R . .
H(53) H 0.6578 -0.3725 0.0862 0.065 Uiso 1.00 1 c R . .
H(54) H 0.6238 -0.2720 0.0780 0.065 Uiso 1.00 1 c R . .
H(55) H 0.7548 -0.3328 -0.0114 0.150 Uiso 1.00 1 c R . .
H(56) H 0.7321 -0.2246 -0.0115 0.150 Uiso 1.00 1 c R . .
H(57) H 0.9497 -0.2220 0.0847 0.166 Uiso 1.00 1 c R . .
H(58) H 0.9309 -0.1146 0.0726 0.166 Uiso 1.00 1 c R . .
H(59) H 0.9459 -0.0589 0.2186 0.074 Uiso 1.00 1 c R . .
H(60) H 0.9828 -0.1558 0.2346 0.074 Uiso 1.00 1 c R . .
